data_4306928
loop_
_publ_author_name
'Chunyan Sun'
'Yangguang Li'
'Enbo Wang'
'Dongrong Xiao'
'Haiyan An'
'Lin Xu'

_publ_section_title
;
A Series of New Organic-Inorganic Molybdenum Arsenate Complexes Based on
[(ZnO6)(As3O3)2Mo6O18]4- and [HxAs2Mo6O26](6-x)- Clusters as SBUs
;
_journal_name_full 'Inorganic Chemistry'
_journal_page_first 1563
_journal_page_last 1574
_journal_paper_doi 10.1021/ic061227j
_journal_volume 46
_journal_year 2007
_chemical_formula_sum 'C40 H44 As6 Mo6 N8 O36 Zn3'
_chemical_formula_weight 2434.10
_chemical_name_systematic
; 
 ? 
;
_space_group_IT_number 13
_symmetry_cell_setting monoclinic
_symmetry_space_group_name_Hall '-P 2yac'
_symmetry_space_group_name_H-M 'P 1 2/n 1'
_atom_sites_solution_hydrogens geom
_atom_sites_solution_primary direct
_atom_sites_solution_secondary difmap
_audit_creation_method SHELXL-97
_cell_angle_alpha 90.00
_cell_angle_beta 94.08(3)
_cell_angle_gamma 90.00
_cell_formula_units_Z 2
_cell_length_a 18.117(4)
_cell_length_b 9.3968(19)
_cell_length_c 19.658(4)
_cell_measurement_reflns_used 24859
_cell_measurement_temperature 293(2)
_cell_measurement_theta_max 25.00
_cell_measurement_theta_min 3.13
_cell_volume 3338.1(12)
_computing_cell_refinement 'RAPID AUTO'
_computing_data_collection 'RAPID AUTO'
_computing_data_reduction 'RAPID AUTO'
_computing_molecular_graphics 'Bruker SHELXTL'
_computing_publication_material 'Bruker SHELXTL'
_computing_structure_refinement 'SHELXL-97 (Sheldrick, 1997)'
_computing_structure_solution 'SHELXS-97 (Sheldrick, 1990)'
_diffrn_ambient_temperature 293(2)
_diffrn_detector_area_resol_mean '100x100 microns'
_diffrn_measured_fraction_theta_full 0.993
_diffrn_measured_fraction_theta_max 0.993
_diffrn_measurement_device_type 'Rigaku R-AXIS RAPID IP diffractomete'
_diffrn_measurement_method 'Oscillation scans'
_diffrn_radiation_monochromator graphite
_diffrn_radiation_source 'fine-focus sealed tube'
_diffrn_radiation_type MoK\a
_diffrn_radiation_wavelength 0.71073
_diffrn_reflns_av_R_equivalents 0.0684
_diffrn_reflns_av_sigmaI/netI 0.0587
_diffrn_reflns_limit_h_max 21
_diffrn_reflns_limit_h_min -21
_diffrn_reflns_limit_k_max 11
_diffrn_reflns_limit_k_min -11
_diffrn_reflns_limit_l_max 23
_diffrn_reflns_limit_l_min -23
_diffrn_reflns_number 24859
_diffrn_reflns_theta_full 25.00
_diffrn_reflns_theta_max 25.00
_diffrn_reflns_theta_min 3.13
_diffrn_standards_decay_% 0
_diffrn_standards_interval_count 0
_diffrn_standards_interval_time .
_diffrn_standards_number 0
_exptl_absorpt_coefficient_mu 5.195
_exptl_absorpt_correction_T_max 0.319
_exptl_absorpt_correction_T_min 0.233
_exptl_absorpt_correction_type empirical
_exptl_absorpt_process_details 'ABSCOR by T.Higashi    8 March, 1995'
_exptl_crystal_colour colorless
_exptl_crystal_density_diffrn 2.422
_exptl_crystal_density_method 'not measured'
_exptl_crystal_description block
_exptl_crystal_F_000 2336
_exptl_crystal_size_max 0.34
_exptl_crystal_size_mid 0.24
_exptl_crystal_size_min 0.22
_refine_diff_density_max 0.943
_refine_diff_density_min -1.631
_refine_diff_density_rms 0.182
_refine_ls_extinction_method none
_refine_ls_goodness_of_fit_ref 0.994
_refine_ls_hydrogen_treatment mixed
_refine_ls_matrix_type full
_refine_ls_number_parameters 452
_refine_ls_number_reflns 5843
_refine_ls_number_restraints 0
_refine_ls_restrained_S_all 0.994
_refine_ls_R_factor_all 0.0691
_refine_ls_R_factor_gt 0.0500
_refine_ls_shift/su_max 0.001
_refine_ls_shift/su_mean 0.000
_refine_ls_structure_factor_coef Fsqd
_refine_ls_weighting_details 'calc w=1/[\s^2^(Fo^2^)+(0.0990P)^2^+0.0000P] where P=(Fo^2^+2Fc^2^)/3'
_refine_ls_weighting_scheme calc
_refine_ls_wR_factor_gt 0.1376
_refine_ls_wR_factor_ref 0.1506
_reflns_number_gt 4447
_reflns_number_total 5843
_reflns_threshold_expression >2sigma(I)
_cod_data_source_file ic061227jsi20060704_031259.cif
_cod_data_source_block s69a
_cod_original_cell_volume 3338.2(12)
_cod_database_code 4306928

loop_
_symmetry_equiv_pos_as_xyz
'x, y, z'
'-x+1/2, y, -z+1/2'
'-x, -y, -z'
'x-1/2, -y, z-1/2'

loop_
_atom_site_label
_atom_site_type_symbol
_atom_site_fract_x
_atom_site_fract_y
_atom_site_fract_z
_atom_site_U_iso_or_equiv
_atom_site_adp_type
_atom_site_occupancy
_atom_site_symmetry_multiplicity
_atom_site_calc_flag
_atom_site_refinement_flags
_atom_site_disorder_assembly
_atom_site_disorder_group
Zn1 Zn -0.5000 0.5000 0.0000 0.0168(3) Uani 1 2 d S . .
Zn2 Zn -0.43017(5) 0.68508(9) 0.33408(4) 0.0240(2) Uani 1 1 d . . .
As1 As -0.41812(5) 0.18872(8) 0.06090(4) 0.0228(2) Uani 1 1 d . . .
As2 As -0.59596(4) 0.18743(8) 0.02636(4) 0.0224(2) Uani 1 1 d . . .
As3 As -0.48510(4) 0.19269(7) -0.09679(4) 0.0206(2) Uani 1 1 d . . .
Mo1 Mo -0.43080(4) 0.49324(6) 0.16274(3) 0.01762(19) Uani 1 1 d . . .
Mo2 Mo -0.31688(4) 0.50360(7) 0.03652(3) 0.02154(19) Uani 1 1 d . . .
Mo3 Mo -0.38547(4) 0.50690(6) -0.12548(3) 0.01947(19) Uani 1 1 d . . .
O1 O -0.4391(3) 0.6164(5) 0.2279(2) 0.0258(12) Uani 1 1 d . . .
OW1 O -0.3559(4) 0.5066(7) 0.3446(4) 0.0528(19) Uani 1 1 d . . .
O2 O -0.4228(3) 0.3791(5) 0.0594(2) 0.0195(11) Uani 1 1 d . . .
OW2 O -0.2413(5) 0.8801(10) -0.1755(7) 0.117(4) Uani 1 1 d . . .
O3 O -0.4856(3) 0.3829(5) -0.0889(2) 0.0173(10) Uani 1 1 d . . .
OW3 O -0.7408(11) 0.851(2) 0.3984(10) 0.089(5) Uiso 0.50 1 d P . .
O4 O -0.5113(3) 0.1484(5) 0.0745(3) 0.0239(12) Uani 1 1 d . . .
OW4 O -0.745(4) 0.731(2) 0.268(3) 0.12(2) Uani 0.50 1 d P . .
O5 O -0.5678(3) 0.1510(5) -0.0566(2) 0.0234(12) Uani 1 1 d . . .
O6 O -0.4188(3) 0.1523(5) -0.0278(3) 0.0231(12) Uani 1 1 d . . .
O7 O -0.5896(3) 0.3784(5) 0.0258(2) 0.0191(11) Uani 1 1 d . . .
O8 O -0.3597(3) 0.5911(5) 0.1145(2) 0.0203(11) Uani 1 1 d . . .
O9 O -0.3296(3) 0.4139(5) -0.0509(2) 0.0205(11) Uani 1 1 d . . .
O10 O -0.4765(3) 0.5989(5) -0.1621(2) 0.0212(11) Uani 1 1 d . . .
O11 O -0.3786(3) 0.3591(6) 0.2005(3) 0.0296(13) Uani 1 1 d . . .
O12 O -0.2621(3) 0.3775(7) 0.0778(3) 0.0398(15) Uani 1 1 d . . .
O13 O -0.2585(3) 0.6385(6) 0.0226(3) 0.0368(14) Uani 1 1 d . . .
O14 O -0.3743(3) 0.3789(6) -0.1852(3) 0.0317(13) Uani 1 1 d . . .
O15 O -0.3279(3) 0.6420(6) -0.1450(3) 0.0307(13) Uani 1 1 d . . .
C1 C -0.5672(5) 0.8675(10) 0.2833(4) 0.039(2) Uani 1 1 d . . .
H1A H -0.5952 0.7893 0.2950 0.047 Uiso 1 1 calc R . .
C2 C -0.6025(5) 0.9771(9) 0.2511(4) 0.037(2) Uani 1 1 d . . .
H2A H -0.6535 0.9747 0.2413 0.044 Uiso 1 1 calc R . .
C3 C -0.5612(5) 1.0937(8) 0.2331(4) 0.035(2) Uani 1 1 d . . .
H3A H -0.5841 1.1702 0.2102 0.042 Uiso 1 1 calc R . .
C4 C -0.4855(5) 1.0951(9) 0.2494(4) 0.0314(19) Uani 1 1 d . . .
H4A H -0.4567 1.1724 0.2383 0.038 Uiso 1 1 calc R . .
C5 C -0.4541(5) 0.9765(8) 0.2830(4) 0.0254(17) Uani 1 1 d . . .
C6 C -0.3730(4) 0.9677(8) 0.3051(4) 0.0242(17) Uani 1 1 d . . .
C7 C -0.3296(5) 1.0874(9) 0.3127(4) 0.039(2) Uani 1 1 d . . .
H7A H -0.3495 1.1775 0.3045 0.046 Uiso 1 1 calc R . .
C8 C -0.2547(5) 1.0695(11) 0.3330(5) 0.051(3) Uani 1 1 d . . .
H8A H -0.2238 1.1483 0.3383 0.061 Uiso 1 1 calc R . .
C9 C -0.2272(5) 0.9369(10) 0.3449(4) 0.038(2) Uani 1 1 d . . .
H9A H -0.1776 0.9231 0.3588 0.046 Uiso 1 1 calc R . .
C10 C -0.2754(5) 0.8218(9) 0.3357(4) 0.035(2) Uani 1 1 d . . .
H10A H -0.2568 0.7302 0.3421 0.042 Uiso 1 1 calc R . .
C11 C -0.3918(6) 0.8352(9) 0.4760(4) 0.039(2) Uani 1 1 d . . .
H11A H -0.3478 0.8614 0.4578 0.046 Uiso 1 1 calc R . .
C12 C -0.4075(6) 0.8905(12) 0.5393(5) 0.056(3) Uani 1 1 d . . .
H12A H -0.3751 0.9524 0.5632 0.067 Uiso 1 1 calc R . .
C13 C -0.4724(8) 0.8500(13) 0.5644(5) 0.067(4) Uani 1 1 d . . .
H13A H -0.4845 0.8846 0.6066 0.081 Uiso 1 1 calc R . .
C14 C -0.5214(6) 0.7577(11) 0.5283(5) 0.049(3) Uani 1 1 d . . .
H14A H -0.5661 0.7317 0.5452 0.059 Uiso 1 1 calc R . .
C15 C -0.5007(5) 0.7067(9) 0.4666(4) 0.032(2) Uani 1 1 d . . .
C16 C -0.5481(5) 0.6039(8) 0.4237(4) 0.0274(18) Uani 1 1 d . . .
C17 C -0.6120(5) 0.5526(10) 0.4442(4) 0.041(2) Uani 1 1 d . . .
H17A H -0.6287 0.5798 0.4859 0.049 Uiso 1 1 calc R . .
C18 C -0.6531(6) 0.4577(11) 0.4018(5) 0.050(3) Uani 1 1 d . . .
H18A H -0.6980 0.4227 0.4147 0.060 Uiso 1 1 calc R . .
C19 C -0.6262(5) 0.4161(10) 0.3404(5) 0.040(2) Uani 1 1 d . . .
H19A H -0.6517 0.3510 0.3119 0.048 Uiso 1 1 calc R . .
C20 C -0.5597(5) 0.4755(9) 0.3232(4) 0.0312(19) Uani 1 1 d . . .
H20A H -0.5410 0.4490 0.2822 0.037 Uiso 1 1 calc R . .
N1 N -0.4941(4) 0.8643(6) 0.2995(3) 0.0243(14) Uani 1 1 d . . .
N2 N -0.3475(4) 0.8385(7) 0.3179(3) 0.0264(15) Uani 1 1 d . . .
N3 N -0.4371(4) 0.7465(7) 0.4406(3) 0.0305(16) Uani 1 1 d . . .
N4 N -0.5209(4) 0.5698(7) 0.3632(3) 0.0259(15) Uani 1 1 d . . .

loop_
_atom_site_aniso_label
_atom_site_aniso_U_11
_atom_site_aniso_U_22
_atom_site_aniso_U_33
_atom_site_aniso_U_23
_atom_site_aniso_U_13
_atom_site_aniso_U_12
Zn1 0.0214(7) 0.0157(6) 0.0131(6) -0.0011(4) 0.0001(5) 0.0016(5)
Zn2 0.0315(5) 0.0215(5) 0.0192(5) 0.0016(3) 0.0028(4) -0.0013(4)
As1 0.0307(5) 0.0149(4) 0.0217(4) 0.0003(3) -0.0055(3) 0.0043(3)
As2 0.0279(5) 0.0150(4) 0.0245(4) -0.0013(3) 0.0042(3) -0.0026(3)
As3 0.0311(5) 0.0140(4) 0.0167(4) -0.0034(3) 0.0013(3) 0.0010(3)
Mo1 0.0232(4) 0.0178(3) 0.0116(3) 0.0004(2) -0.0009(3) 0.0002(3)
Mo2 0.0208(4) 0.0266(4) 0.0169(4) -0.0020(3) -0.0011(3) 0.0012(3)
Mo3 0.0229(4) 0.0213(4) 0.0144(3) -0.0012(2) 0.0022(3) 0.0006(3)
O1 0.032(3) 0.027(3) 0.018(3) -0.007(2) 0.003(2) -0.002(3)
OW1 0.055(5) 0.043(4) 0.058(5) 0.013(3) -0.013(4) 0.010(3)
O2 0.025(3) 0.015(2) 0.019(3) 0.004(2) 0.001(2) 0.003(2)
OW2 0.060(6) 0.085(7) 0.205(12) 0.053(8) -0.003(7) -0.009(5)
O3 0.025(3) 0.018(2) 0.008(2) -0.0014(19) -0.0011(19) 0.000(2)
O4 0.029(3) 0.019(3) 0.023(3) -0.002(2) -0.002(2) 0.003(2)
OW4 0.11(2) 0.090(11) 0.19(6) -0.011(17) 0.11(4) -0.041(19)
O5 0.029(3) 0.018(3) 0.024(3) -0.004(2) 0.001(2) -0.008(2)
O6 0.024(3) 0.018(3) 0.027(3) -0.002(2) -0.003(2) 0.003(2)
O7 0.024(3) 0.017(2) 0.017(2) 0.000(2) 0.002(2) 0.002(2)
O8 0.028(3) 0.017(2) 0.016(2) 0.000(2) 0.000(2) -0.002(2)
O9 0.022(3) 0.021(3) 0.020(3) -0.002(2) 0.006(2) 0.006(2)
O10 0.027(3) 0.023(3) 0.014(2) 0.000(2) 0.000(2) -0.002(2)
O11 0.030(3) 0.029(3) 0.029(3) 0.016(2) 0.000(2) 0.000(3)
O12 0.041(4) 0.054(4) 0.023(3) -0.003(3) -0.008(3) 0.026(3)
O13 0.033(3) 0.050(4) 0.028(3) -0.014(3) 0.009(3) -0.020(3)
O14 0.033(3) 0.040(3) 0.023(3) -0.007(3) 0.002(2) 0.007(3)
O15 0.028(3) 0.029(3) 0.035(3) 0.005(2) 0.002(2) -0.007(3)
C1 0.039(5) 0.037(5) 0.043(5) -0.007(4) 0.008(4) -0.006(4)
C2 0.034(5) 0.045(5) 0.030(5) 0.003(4) -0.001(4) 0.001(4)
C3 0.052(6) 0.017(4) 0.035(5) 0.007(3) -0.002(4) 0.014(4)
C4 0.039(5) 0.028(4) 0.027(4) -0.003(3) 0.006(4) -0.004(4)
C5 0.036(5) 0.021(4) 0.019(4) -0.002(3) 0.003(3) -0.001(4)
C6 0.025(4) 0.030(4) 0.017(4) -0.001(3) -0.001(3) 0.003(4)
C7 0.040(5) 0.029(5) 0.046(6) 0.003(4) -0.008(4) -0.001(4)
C8 0.036(5) 0.046(6) 0.069(7) 0.002(5) -0.011(5) -0.021(5)
C9 0.029(5) 0.053(6) 0.031(5) 0.000(4) -0.004(4) -0.011(5)
C10 0.036(5) 0.042(5) 0.025(4) 0.002(4) -0.005(4) 0.010(4)
C11 0.050(6) 0.042(5) 0.024(4) -0.011(4) 0.002(4) 0.001(5)
C12 0.063(7) 0.064(7) 0.040(6) -0.021(5) -0.004(5) -0.005(6)
C13 0.096(10) 0.075(8) 0.030(5) -0.017(5) 0.003(6) 0.019(7)
C14 0.057(6) 0.057(6) 0.036(5) -0.012(5) 0.021(5) -0.007(6)
C15 0.046(5) 0.033(5) 0.018(4) -0.001(3) 0.000(4) 0.009(4)
C16 0.033(5) 0.024(4) 0.026(4) 0.005(3) 0.009(3) 0.000(4)
C17 0.044(6) 0.052(6) 0.027(5) -0.004(4) 0.015(4) -0.003(5)
C18 0.036(5) 0.067(7) 0.051(6) 0.004(5) 0.019(5) -0.012(5)
C19 0.040(5) 0.039(5) 0.040(5) -0.001(4) 0.002(4) -0.014(4)
C20 0.039(5) 0.036(5) 0.019(4) 0.007(3) 0.003(4) -0.013(4)
N1 0.031(4) 0.022(3) 0.020(3) -0.006(3) 0.003(3) -0.004(3)
N2 0.038(4) 0.026(3) 0.014(3) 0.002(3) -0.001(3) -0.002(3)
N3 0.041(4) 0.027(4) 0.023(4) 0.003(3) -0.004(3) -0.004(3)
N4 0.035(4) 0.031(4) 0.012(3) -0.001(3) 0.004(3) -0.003(3)

loop_
_atom_type_symbol
_atom_type_description
_atom_type_scat_dispersion_real
_atom_type_scat_dispersion_imag
_atom_type_scat_source
C C 0.0033 0.0016 'International Tables Vol C Tables 4.2.6.8 and 6.1.1.4'
H H 0.0000 0.0000 'International Tables Vol C Tables 4.2.6.8 and 6.1.1.4'
N N 0.0061 0.0033 'International Tables Vol C Tables 4.2.6.8 and 6.1.1.4'
O O 0.0106 0.0060 'International Tables Vol C Tables 4.2.6.8 and 6.1.1.4'
Zn Zn 0.2839 1.4301 'International Tables Vol C Tables 4.2.6.8 and 6.1.1.4'
As As 0.0499 2.0058 'International Tables Vol C Tables 4.2.6.8 and 6.1.1.4'
Mo Mo -1.6832 0.6857 'International Tables Vol C Tables 4.2.6.8 and 6.1.1.4'

loop_
_geom_angle_atom_site_label_1
_geom_angle_atom_site_label_2
_geom_angle_atom_site_label_3
_geom_angle
_geom_angle_site_symmetry_1
_geom_angle_site_symmetry_3
_geom_angle_publ_flag
O7 Zn1 O7 180.0(4) 3_465 . ?
O7 Zn1 O2 86.09(19) 3_465 . ?
O7 Zn1 O2 93.91(19) . . ?
O7 Zn1 O2 93.91(19) 3_465 3_465 ?
O7 Zn1 O2 86.09(19) . 3_465 ?
O2 Zn1 O2 180.0 . 3_465 ?
O7 Zn1 O3 93.48(19) 3_465 3_465 ?
O7 Zn1 O3 86.52(19) . 3_465 ?
O2 Zn1 O3 86.46(18) . 3_465 ?
O2 Zn1 O3 93.54(18) 3_465 3_465 ?
O7 Zn1 O3 86.52(19) 3_465 . ?
O7 Zn1 O3 93.48(19) . . ?
O2 Zn1 O3 93.54(18) . . ?
O2 Zn1 O3 86.46(18) 3_465 . ?
O3 Zn1 O3 180.00(13) 3_465 . ?
N4 Zn2 N2 167.2(3) . . ?
N4 Zn2 N1 94.4(3) . . ?
N2 Zn2 N1 77.8(2) . . ?
N4 Zn2 OW1 93.9(3) . . ?
N2 Zn2 OW1 95.8(3) . . ?
N1 Zn2 OW1 166.1(3) . . ?
N4 Zn2 O1 95.9(2) . . ?
N2 Zn2 O1 93.6(2) . . ?
N1 Zn2 O1 85.8(2) . . ?
OW1 Zn2 O1 82.2(2) . . ?
N4 Zn2 N3 76.9(2) . . ?
N2 Zn2 N3 93.0(2) . . ?
N1 Zn2 N3 91.7(2) . . ?
OW1 Zn2 N3 101.1(3) . . ?
O1 Zn2 N3 172.2(2) . . ?
O4 As1 O6 99.6(2) . . ?
O4 As1 O2 99.9(2) . . ?
O6 As1 O2 100.3(2) . . ?
O5 As2 O4 98.9(2) . . ?
O5 As2 O7 99.4(2) . . ?
O4 As2 O7 98.9(2) . . ?
O5 As3 O6 99.1(2) . . ?
O5 As3 O3 99.8(2) . . ?
O6 As3 O3 98.8(2) . . ?
O11 Mo1 O1 104.1(3) . . ?
O11 Mo1 O10 97.4(2) . 3_465 ?
O1 Mo1 O10 100.7(2) . 3_465 ?
O11 Mo1 O8 101.5(2) . . ?
O1 Mo1 O8 98.2(2) . . ?
O10 Mo1 O8 148.94(19) 3_465 . ?
O11 Mo1 O2 88.4(2) . . ?
O1 Mo1 O2 165.8(2) . . ?
O10 Mo1 O2 83.85(19) 3_465 . ?
O8 Mo1 O2 72.40(19) . . ?
O11 Mo1 O3 161.9(2) . 3_465 ?
O1 Mo1 O3 92.3(2) . 3_465 ?
O10 Mo1 O3 71.77(19) 3_465 3_465 ?
O8 Mo1 O3 83.15(19) . 3_465 ?
O2 Mo1 O3 76.29(16) . 3_465 ?
O13 Mo2 O12 104.3(3) . . ?
O13 Mo2 O9 102.9(2) . . ?
O12 Mo2 O9 98.6(2) . . ?
O13 Mo2 O8 95.7(2) . . ?
O12 Mo2 O8 99.7(2) . . ?
O9 Mo2 O8 149.7(2) . . ?
O13 Mo2 O7 89.9(2) . 3_465 ?
O12 Mo2 O7 164.7(2) . 3_465 ?
O9 Mo2 O7 72.35(19) . 3_465 ?
O8 Mo2 O7 84.07(18) . 3_465 ?
O13 Mo2 O2 161.5(2) . . ?
O12 Mo2 O2 91.1(3) . . ?
O9 Mo2 O2 84.42(19) . . ?
O8 Mo2 O2 71.30(19) . . ?
O7 Mo2 O2 76.02(17) 3_465 . ?
O14 Mo3 O15 105.4(3) . . ?
O14 Mo3 O9 97.0(2) . . ?
O15 Mo3 O9 102.3(2) . . ?
O14 Mo3 O10 101.4(2) . . ?
O15 Mo3 O10 95.8(2) . . ?
O9 Mo3 O10 149.7(2) . . ?
O14 Mo3 O7 162.7(2) . 3_465 ?
O15 Mo3 O7 90.2(2) . 3_465 ?
O9 Mo3 O7 71.94(18) . 3_465 ?
O10 Mo3 O7 83.98(18) . 3_465 ?
O14 Mo3 O3 89.6(2) . . ?
O15 Mo3 O3 162.0(2) . . ?
O9 Mo3 O3 85.16(18) . . ?
O10 Mo3 O3 71.20(18) . . ?
O7 Mo3 O3 76.47(17) 3_465 . ?
Mo1 O1 Zn2 153.8(3) . . ?
As1 O2 Zn1 125.5(2) . . ?
As1 O2 Mo2 117.9(2) . . ?
Zn1 O2 Mo2 98.49(18) . . ?
As1 O2 Mo1 117.0(2) . . ?
Zn1 O2 Mo1 99.04(19) . . ?
Mo2 O2 Mo1 92.34(17) . . ?
As3 O3 Zn1 126.7(2) . . ?
As3 O3 Mo3 117.8(2) . . ?
Zn1 O3 Mo3 98.15(18) . . ?
As3 O3 Mo1 116.7(2) . 3_465 ?
Zn1 O3 Mo1 98.21(19) . 3_465 ?
Mo3 O3 Mo1 92.51(16) . 3_465 ?
As1 O4 As2 132.1(3) . . ?
As2 O5 As3 131.9(3) . . ?
As1 O6 As3 131.4(3) . . ?
As2 O7 Zn1 127.0(3) . . ?
As2 O7 Mo2 116.0(2) . 3_465 ?
Zn1 O7 Mo2 99.40(19) . 3_465 ?
As2 O7 Mo3 116.4(2) . 3_465 ?
Zn1 O7 Mo3 98.86(19) . 3_465 ?
Mo2 O7 Mo3 92.63(17) 3_465 3_465 ?
Mo1 O8 Mo2 120.8(2) . . ?
Mo2 O9 Mo3 120.4(2) . . ?
Mo1 O10 Mo3 121.7(2) 3_465 . ?
C2 C1 N1 123.9(9) . . ?
C2 C1 H1A 118.1 . . ?
N1 C1 H1A 118.1 . . ?
C1 C2 C3 118.5(8) . . ?
C1 C2 H2A 120.8 . . ?
C3 C2 H2A 120.8 . . ?
C4 C3 C2 119.4(7) . . ?
C4 C3 H3A 120.3 . . ?
C2 C3 H3A 120.3 . . ?
C3 C4 C5 117.7(8) . . ?
C3 C4 H4A 121.1 . . ?
C5 C4 H4A 121.1 . . ?
N1 C5 C4 122.5(8) . . ?
N1 C5 C6 115.0(7) . . ?
C4 C5 C6 122.5(7) . . ?
N2 C6 C7 122.9(8) . . ?
N2 C6 C5 115.4(7) . . ?
C7 C6 C5 121.7(7) . . ?
C6 C7 C8 118.0(8) . . ?
C6 C7 H7A 121.0 . . ?
C8 C7 H7A 121.0 . . ?
C9 C8 C7 119.8(8) . . ?
C9 C8 H8A 120.1 . . ?
C7 C8 H8A 120.1 . . ?
C8 C9 C10 118.1(8) . . ?
C8 C9 H9A 120.9 . . ?
C10 C9 H9A 120.9 . . ?
N2 C10 C9 122.3(8) . . ?
N2 C10 H10A 118.8 . . ?
C9 C10 H10A 118.8 . . ?
N3 C11 C12 122.8(10) . . ?
N3 C11 H11A 118.6 . . ?
C12 C11 H11A 118.6 . . ?
C13 C12 C11 117.1(10) . . ?
C13 C12 H12A 121.4 . . ?
C11 C12 H12A 121.4 . . ?
C12 C13 C14 121.4(10) . . ?
C12 C13 H13A 119.3 . . ?
C14 C13 H13A 119.3 . . ?
C15 C14 C13 117.4(10) . . ?
C15 C14 H14A 121.3 . . ?
C13 C14 H14A 121.3 . . ?
N3 C15 C14 122.0(8) . . ?
N3 C15 C16 115.7(7) . . ?
C14 C15 C16 122.3(8) . . ?
C17 C16 N4 123.5(8) . . ?
C17 C16 C15 122.1(8) . . ?
N4 C16 C15 114.4(7) . . ?
C16 C17 C18 119.0(8) . . ?
C16 C17 H17A 120.5 . . ?
C18 C17 H17A 120.5 . . ?
C19 C18 C17 119.5(9) . . ?
C19 C18 H18A 120.2 . . ?
C17 C18 H18A 120.2 . . ?
C18 C19 C20 117.4(8) . . ?
C18 C19 H19A 121.3 . . ?
C20 C19 H19A 121.3 . . ?
N4 C20 C19 123.1(8) . . ?
N4 C20 H20A 118.4 . . ?
C19 C20 H20A 118.4 . . ?
C5 N1 C1 118.0(7) . . ?
C5 N1 Zn2 114.3(5) . . ?
C1 N1 Zn2 126.9(6) . . ?
C6 N2 C10 118.7(7) . . ?
C6 N2 Zn2 114.4(6) . . ?
C10 N2 Zn2 124.7(5) . . ?
C11 N3 C15 119.2(7) . . ?
C11 N3 Zn2 126.3(6) . . ?
C15 N3 Zn2 113.5(5) . . ?
C20 N4 C16 117.4(7) . . ?
C20 N4 Zn2 124.8(5) . . ?
C16 N4 Zn2 117.4(5) . . ?

loop_
_geom_bond_atom_site_label_1
_geom_bond_atom_site_label_2
_geom_bond_distance
_geom_bond_site_symmetry_2
_geom_bond_publ_flag
Zn1 O7 2.077(5) 3_465 ?
Zn1 O7 2.077(5) . ?
Zn1 O2 2.092(5) . ?
Zn1 O2 2.092(5) 3_465 ?
Zn1 O3 2.097(4) 3_465 ?
Zn1 O3 2.097(4) . ?
Zn2 N4 2.082(7) . ?
Zn2 N2 2.119(7) . ?
Zn2 N1 2.127(6) . ?
Zn2 OW1 2.151(6) . ?
Zn2 O1 2.179(5) . ?
Zn2 N3 2.184(7) . ?
As1 O4 1.768(5) . ?
As1 O6 1.776(5) . ?
As1 O2 1.791(5) . ?
As2 O5 1.777(5) . ?
As2 O4 1.783(5) . ?
As2 O7 1.798(5) . ?
As3 O5 1.786(5) . ?
As3 O6 1.788(5) . ?
As3 O3 1.794(5) . ?
Mo1 O11 1.713(5) . ?
Mo1 O1 1.741(5) . ?
Mo1 O10 1.889(5) 3_465 ?
Mo1 O8 1.891(5) . ?
Mo1 O2 2.311(5) . ?
Mo1 O3 2.334(5) 3_465 ?
Mo2 O13 1.686(6) . ?
Mo2 O12 1.712(5) . ?
Mo2 O9 1.912(5) . ?
Mo2 O8 1.949(5) . ?
Mo2 O7 2.304(5) 3_465 ?
Mo2 O2 2.318(5) . ?
Mo3 O14 1.703(5) . ?
Mo3 O15 1.704(5) . ?
Mo3 O9 1.930(5) . ?
Mo3 O10 1.954(5) . ?
Mo3 O7 2.309(5) 3_465 ?
Mo3 O3 2.313(5) . ?
O3 Mo1 2.334(5) 3_465 ?
OW4 OW4 0.73(13) 2_355 ?
O7 Mo2 2.304(5) 3_465 ?
O7 Mo3 2.309(5) 3_465 ?
O10 Mo1 1.889(5) 3_465 ?
C1 C2 1.347(12) . ?
C1 N1 1.341(11) . ?
C1 H1A 0.9300 . ?
C2 C3 1.387(12) . ?
C2 H2A 0.9300 . ?
C3 C4 1.386(12) . ?
C3 H3A 0.9300 . ?
C4 C5 1.396(11) . ?
C4 H4A 0.9300 . ?
C5 N1 1.333(10) . ?
C5 C6 1.504(11) . ?
C6 N2 1.317(10) . ?
C6 C7 1.375(11) . ?
C7 C8 1.397(12) . ?
C7 H7A 0.9300 . ?
C8 C9 1.356(13) . ?
C8 H8A 0.9300 . ?
C9 C10 1.394(12) . ?
C9 H9A 0.9300 . ?
C10 N2 1.337(11) . ?
C10 H10A 0.9300 . ?
C11 N3 1.331(11) . ?
C11 C12 1.396(13) . ?
C11 H11A 0.9300 . ?
C12 C13 1.362(17) . ?
C12 H12A 0.9300 . ?
C13 C14 1.398(15) . ?
C13 H13A 0.9300 . ?
C14 C15 1.381(12) . ?
C14 H14A 0.9300 . ?
C15 N3 1.346(11) . ?
C15 C16 1.509(11) . ?
C16 C17 1.342(12) . ?
C16 N4 1.358(10) . ?
C17 C18 1.398(13) . ?
C17 H17A 0.9300 . ?
C18 C19 1.391(13) . ?
C18 H18A 0.9300 . ?
C19 C20 1.392(12) . ?
C19 H19A 0.9300 . ?
C20 N4 1.348(10) . ?
C20 H20A 0.9300 . ?
